data_7111908
loop_
_publ_author_name
'Francesca P. A. Fabbiani'
'Gernot Buth'
'Demetrius C. Levendis'
Aurora
J.
Cruz-Cabeza'

_publ_section_title
;
 Pharmaceutical hydrates under ambient conditions from high-pressure
 seeds: a case study of GABA monohydrate
;
_journal_name_full Chem.Commun.
_journal_page_first 1817
_journal_paper_doi 10.1039/c3cc48466a
_journal_volume 50
_journal_year 2014
_chemical_formula_moiety 'C4 H9 N O2, H2 O'
_chemical_formula_sum 'C4 H11 N O3'
_chemical_formula_weight 121.14
_chemical_name_common 'GABA monohydrate'
_chemical_name_systematic
;
4-aminobutanoic acid monohydrate
;
_space_group_crystal_system monoclinic
_space_group_IT_number 15
_space_group_name_Hall '-C 2yc'
_space_group_name_H-M_alt 'C 1 2/c 1'
_symmetry_space_group_name_Hall '-C 2yc'
_symmetry_space_group_name_H-M 'C 1 2/c 1'
_atom_sites_solution_hydrogens mixed
_atom_sites_solution_primary direct
_atom_sites_solution_secondary difmap
_audit_creation_method SHELXL-2013
_cell_angle_alpha 90
_cell_angle_beta 94.598(13)
_cell_angle_gamma 90
_cell_formula_units_Z 8
_cell_length_a 14.276(6)
_cell_length_b 5.6339(3)
_cell_length_c 14.3645(10)
_cell_measurement_reflns_used 936
_cell_measurement_temperature 296(2)
_cell_measurement_theta_max 24.96
_cell_measurement_theta_min 2.30
_cell_volume 1151.6(5)
_computing_cell_refinement 'Apex2 (Bruker AXS, 2006)'
_computing_data_collection 'Apex2 (Bruker AXS, 2006)'
_computing_data_reduction 'Apex2 (Bruker AXS, 2006)'
_computing_molecular_graphics MERCURY
_computing_publication_material 'PLATON, XCIF, ENCIFER, SHELXLE'
_computing_structure_refinement 'SHELXL-2013 (Sheldrick, 2012)'
_computing_structure_solution SHELXS
_diffrn_ambient_temperature 296(2)
_diffrn_measured_fraction_theta_full 0.410
_diffrn_measured_fraction_theta_max 0.387
_diffrn_measurement_device 'Bruker AXS SMART APEX'
_diffrn_measurement_device_type Area
_diffrn_measurement_method '\f & \w scans'
_diffrn_radiation_monochromator silicon
_diffrn_radiation_type synchrotron
_diffrn_radiation_wavelength 0.7000
_diffrn_reflns_av_R_equivalents 0.0506
_diffrn_reflns_av_unetI/netI 0.0347
_diffrn_reflns_Laue_measured_fraction_full 0.410
_diffrn_reflns_Laue_measured_fraction_max 0.387
_diffrn_reflns_limit_h_max 6
_diffrn_reflns_limit_h_min -7
_diffrn_reflns_limit_k_max 7
_diffrn_reflns_limit_k_min -7
_diffrn_reflns_limit_l_max 17
_diffrn_reflns_limit_l_min -17
_diffrn_reflns_number 3751
_diffrn_reflns_point_group_measured_fraction_full 0.410
_diffrn_reflns_point_group_measured_fraction_max 0.387
_diffrn_reflns_reduction_process
;
 Scaled and merged with SORTAV
 R.H. Blessing, (1987) Cryst. Rev. 1, 3-58
 R.H. Blessing, (1989) J. Appl. Cryst. 22, 396-397
;
_diffrn_reflns_theta_full 24.835
_diffrn_reflns_theta_max 26.120
_diffrn_reflns_theta_min 2.802
_exptl_absorpt_coefficient_mu 0.118
_exptl_absorpt_correction_T_max 0.7453
_exptl_absorpt_correction_T_min 0.6126
_exptl_absorpt_correction_type multi-scan
_exptl_absorpt_process_details
;
SADABS V.2008/1
SHADE (Parsons, 2004)
;
_exptl_crystal_colour colourless
_exptl_crystal_density_diffrn 1.397
_exptl_crystal_description block
_exptl_crystal_F_000 528
_exptl_crystal_size_max 0.23
_exptl_crystal_size_mid 0.15
_exptl_crystal_size_min 0.09
_refine_diff_density_max 0.122
_refine_diff_density_min -0.096
_refine_diff_density_rms 0.028
_refine_ls_extinction_method none
_refine_ls_goodness_of_fit_ref 1.068
_refine_ls_hydrogen_treatment mixed
_refine_ls_matrix_type full
_refine_ls_number_parameters 80
_refine_ls_number_reflns 463
_refine_ls_number_restraints 36
_refine_ls_restrained_S_all 1.026
_refine_ls_R_factor_all 0.0467
_refine_ls_R_factor_gt 0.0399
_refine_ls_shift/su_max 0.000
_refine_ls_shift/su_mean 0.000
_refine_ls_structure_factor_coef Fsqd
_refine_ls_weighting_details 'w=1/[\s^2^(Fo^2^)+(0.0688P)^2^+0.6685P] where P=(Fo^2^+2Fc^2^)/3'
_refine_ls_weighting_scheme calc
_refine_ls_wR_factor_gt 0.1064
_refine_ls_wR_factor_ref 0.1101
_reflns_Friedel_coverage 0.000
_reflns_number_gt 405
_reflns_number_total 463
_reflns_threshold_expression 'I > 2\s(I)'
_cod_data_source_file c3cc48466a.txt
_cod_data_source_block gaba_monohydrate_0p44_GPa
_cod_database_code 7111908
_shelx_space_group_comment
;
The symmetry employed for this shelxl refinement is uniquely defined
by the following loop, which should always be used as a source of
symmetry information in preference to the above space-group names.
They are only intended as comments.
;
_shelxl_version_number 2013-3

loop_
_space_group_symop_operation_xyz
'x, y, z'
'-x, y, -z+1/2'
'x+1/2, y+1/2, z'
'-x+1/2, y+1/2, -z+1/2'
'-x, -y, -z'
'x, -y, z-1/2'
'-x+1/2, -y+1/2, -z'
'x+1/2, -y+1/2, z-1/2'

loop_
_atom_site_label
_atom_site_type_symbol
_atom_site_fract_x
_atom_site_fract_y
_atom_site_fract_z
_atom_site_U_iso_or_equiv
_atom_site_adp_type
_atom_site_occupancy
_atom_site_site_symmetry_order
_atom_site_calc_flag
_atom_site_refinement_flags_posn
_atom_site_refinement_flags_adp
O1W O 0.5957(3) 0.8393(3) 0.32393(10) 0.036(3) Uani 1 1 d . .
H1W H 0.591(6) 0.695(6) 0.336(2) 0.054 Uiso 1 1 d . U
H2W H 0.599(5) 0.925(5) 0.375(2) 0.054 Uiso 1 1 d . U
C1 C 0.6086(4) 0.3224(3) 0.45811(14) 0.029(3) Uani 1 1 d . U
C2 C 0.6418(4) 0.5296(3) 0.51926(14) 0.031(3) Uani 1 1 d . U
H2A H 0.5980 0.6595 0.5071 0.038 Uiso 1 1 calc R U
H2B H 0.7022 0.5812 0.5001 0.038 Uiso 1 1 calc R U
C3 C 0.6522(4) 0.4866(3) 0.62331(14) 0.033(3) Uani 1 1 d . U
H3A H 0.7037 0.3771 0.6379 0.039 Uiso 1 1 calc R U
H3B H 0.5953 0.4133 0.6422 0.039 Uiso 1 1 calc R U
C4 C 0.6707(5) 0.7149(4) 0.67860(14) 0.035(3) Uani 1 1 d . U
H4A H 0.6804 0.6778 0.7446 0.042 Uiso 1 1 calc R U
H4B H 0.7275 0.7892 0.6597 0.042 Uiso 1 1 calc R U
O2 O 0.6123(3) 0.1168(2) 0.49033(9) 0.034(2) Uani 1 1 d . U
O1 O 0.5804(3) 0.3706(2) 0.37518(9) 0.035(2) Uani 1 1 d . U
N1 N 0.5905(4) 0.8835(3) 0.66297(11) 0.030(2) Uani 1 1 d . U
H1A H 0.5952 0.9614 0.6097 0.045 Uiso 1 1 calc R U
H1B H 0.5917 0.9865 0.7100 0.045 Uiso 1 1 calc R U
H1C H 0.5367 0.8031 0.6599 0.045 Uiso 1 1 calc R U

loop_
_atom_site_aniso_label
_atom_site_aniso_U_11
_atom_site_aniso_U_22
_atom_site_aniso_U_33
_atom_site_aniso_U_23
_atom_site_aniso_U_13
_atom_site_aniso_U_12
O1W 0.059(8) 0.0247(8) 0.0235(8) 0.0036(5) -0.0037(17) 0.0029(12)
C1 0.044(9) 0.0218(10) 0.0213(10) -0.0026(7) 0.0014(19) -0.0027(16)
C2 0.049(9) 0.0203(10) 0.0241(11) -0.0008(7) 0.0016(19) -0.0094(16)
C3 0.051(10) 0.0227(10) 0.0241(11) 0.0003(7) 0.000(2) 0.0051(16)
C4 0.053(9) 0.0315(11) 0.0205(10) -0.0034(7) -0.003(2) 0.0018(19)
O2 0.055(7) 0.0194(8) 0.0277(8) -0.0003(5) -0.0002(15) -0.0031(11)
O1 0.053(7) 0.0263(8) 0.0234(8) -0.0005(5) -0.0025(14) -0.0076(12)
N1 0.046(8) 0.0221(8) 0.0214(8) -0.0036(6) -0.0001(17) -0.0025(14)

loop_
_atom_type_symbol
_atom_type_description
_atom_type_scat_dispersion_real
_atom_type_scat_dispersion_imag
_atom_type_scat_source
C C 0.0033 0.0016 'International Tables Vol C Tables 4.2.6.8 and 6.1.1.4'
H H 0.0000 0.0000 'International Tables Vol C Tables 4.2.6.8 and 6.1.1.4'
N N 0.0061 0.0033 'International Tables Vol C Tables 4.2.6.8 and 6.1.1.4'
O O 0.0106 0.0060 'International Tables Vol C Tables 4.2.6.8 and 6.1.1.4'

loop_
_geom_angle_atom_site_label_1
_geom_angle_atom_site_label_2
_geom_angle_atom_site_label_3
_geom_angle
O2 C1 O1 123.6(2)
O2 C1 C2 119.9(2)
O1 C1 C2 116.43(17)
C3 C2 C1 116.89(19)
C2 C3 C4 112.32(17)
N1 C4 C3 111.1(4)

loop_
_geom_bond_atom_site_label_1
_geom_bond_atom_site_label_2
_geom_bond_distance
C1 O2 1.247(2)
C1 O1 1.256(3)
C1 C2 1.514(4)
C2 C3 1.510(3)
C3 C4 1.524(3)
C4 N1 1.491(7)
